data_7712051
loop_
_publ_author_name
'P&#xe9;rez-Ortega, Ignacio'
'Alb&#xe9;niz, Ana C'

_publ_section_title
;
 Multifaceted role of silver salts as ligand scavengers and different
 behavior of nickel and palladium complexes: beyond halide abstraction.
;
_journal_issue 5
_journal_name_full 'Dalton transactions (Cambridge, England : 2003)'
_journal_page_first 1425
_journal_page_last 1432
_journal_paper_doi 10.1039/d2dt03948f
_journal_volume 52
_journal_year 2023
_chemical_formula_moiety 'C32 H33 F3 Ni O P S, 2(C H Cl3), B F4'
_chemical_formula_sum 'C34 H35 B Cl6 F7 Ni O P S'
_chemical_formula_weight 937.87
_space_group_crystal_system orthorhombic
_space_group_IT_number 60
_space_group_name_Hall '-P 2n 2ab'
_space_group_name_H-M_alt 'P b c n'
_atom_sites_solution_hydrogens geom
_atom_sites_solution_primary direct
_audit_creation_date 2022-09-20
_audit_creation_method
;
Olex2 1.3
(compiled 2020.11.12 svn.r5f609507 for OlexSys, GUI svn.r6408)
;
_audit_update_record
;
2022-11-18 deposited with the CCDC.	2023-01-05 downloaded from the CCDC.
;
_cell_angle_alpha 90
_cell_angle_beta 90
_cell_angle_gamma 90
_cell_formula_units_Z 8
_cell_length_a 16.7171(6)
_cell_length_b 14.3676(6)
_cell_length_c 37.0248(11)
_cell_measurement_reflns_used 6618
_cell_measurement_temperature 293(2)
_cell_measurement_theta_max 24.2540
_cell_measurement_theta_min 3.5590
_cell_volume 8892.8(6)
_computing_cell_refinement 'CrysAlisPro 1.171.39.45g (Rigaku OD, 2018)'
_computing_data_collection 'CrysAlisPro 1.171.39.45g (Rigaku OD, 2018)'
_computing_data_reduction 'CrysAlisPro 1.171.39.45g (Rigaku OD, 2018)'
_computing_molecular_graphics 'Olex2 1.3 (Dolomanov et al., 2009)'
_computing_publication_material 'Olex2 1.3 (Dolomanov et al., 2009)'
_computing_structure_refinement 'SHELXL 2014/7 (Sheldrick, 2015)'
_computing_structure_solution 'SHELXS  (Sheldrick, 2008)'
_diffrn_ambient_temperature 293(2)
_diffrn_detector 'CCD plate'
_diffrn_detector_area_resol_mean 10.4757
_diffrn_detector_type Atlas
_diffrn_measured_fraction_theta_full 0.991
_diffrn_measured_fraction_theta_max 0.808
_diffrn_measurement_details
;
List of Runs (angles in degrees, time in seconds):

  # Type    Start    End  Width  t~exp~   \w     \q     \k     \f   Frames
#--------------------------------------------------------------------------
  1  \w     29.00  90.00   1.00   34.26    --   12.51  19.00  30.00   61
  2  \w    -21.00  26.00   1.00   34.26    --   12.51  19.00  30.00   47
;
_diffrn_measurement_device 'four-circle diffractometer'
_diffrn_measurement_device_type 'SuperNova, Dual, Cu at home/near, Atlas'
_diffrn_measurement_method '\w scans'
_diffrn_orient_matrix_type 'CrysAlisPro convention (1999,Acta A55,543-557)'
_diffrn_orient_matrix_UB_11 -0.0067349000
_diffrn_orient_matrix_UB_12 0.0442488000
_diffrn_orient_matrix_UB_13 0.0079399000
_diffrn_orient_matrix_UB_21 0.0216919000
_diffrn_orient_matrix_UB_22 0.0214531000
_diffrn_orient_matrix_UB_23 -0.0142209000
_diffrn_orient_matrix_UB_31 -0.0358143000
_diffrn_orient_matrix_UB_32 0.0046530000
_diffrn_orient_matrix_UB_33 -0.0100844000
_diffrn_radiation_monochromator mirror
_diffrn_radiation_probe x-ray
_diffrn_radiation_type 'Mo K\a'
_diffrn_radiation_wavelength 0.71073
_diffrn_reflns_av_R_equivalents 0.0376
_diffrn_reflns_av_unetI/netI 0.0589
_diffrn_reflns_Laue_measured_fraction_full 0.991
_diffrn_reflns_Laue_measured_fraction_max 0.808
_diffrn_reflns_limit_h_max 22
_diffrn_reflns_limit_h_min -15
_diffrn_reflns_limit_k_max 10
_diffrn_reflns_limit_k_min -17
_diffrn_reflns_limit_l_max 35
_diffrn_reflns_limit_l_min -50
_diffrn_reflns_number 24643
_diffrn_reflns_point_group_measured_fraction_full 0.991
_diffrn_reflns_point_group_measured_fraction_max 0.808
_diffrn_reflns_theta_full 25.242
_diffrn_reflns_theta_max 29.808
_diffrn_reflns_theta_min 3.267
_diffrn_source 'micro-focus sealed X-ray tube'
_diffrn_source_type 'SuperNova (Mo) X-ray Source'
_exptl_absorpt_coefficient_mu 0.935
_exptl_absorpt_correction_T_max 1.000
_exptl_absorpt_correction_T_min 0.668
_exptl_absorpt_correction_type gaussian
_exptl_absorpt_process_details
;
CrysAlisPro 1.171.39.45g (Rigaku Oxford Diffraction, 2018)
Numerical absorption correction based on gaussian integration over
			a multifaceted crystal model
Empirical absorption correction using spherical harmonics,
 implemented in SCALE3 ABSPACK scaling algorithm.
;
_exptl_crystal_colour 'metallic light red'
_exptl_crystal_colour_lustre metallic
_exptl_crystal_colour_modifier light
_exptl_crystal_colour_primary red
_exptl_crystal_density_diffrn 1.401
_exptl_crystal_description block
_exptl_crystal_F_000 3808
_exptl_crystal_size_max 0.524
_exptl_crystal_size_mid 0.524
_exptl_crystal_size_min 0.319
_refine_diff_density_max 0.681
_refine_diff_density_min -0.690
_refine_diff_density_rms 0.078
_refine_ls_extinction_method none
_refine_ls_goodness_of_fit_ref 1.034
_refine_ls_hydrogen_treatment constr
_refine_ls_matrix_type full
_refine_ls_number_parameters 473
_refine_ls_number_reflns 10307
_refine_ls_number_restraints 0
_refine_ls_restrained_S_all 1.034
_refine_ls_R_factor_all 0.1476
_refine_ls_R_factor_gt 0.0896
_refine_ls_shift/su_max 0.000
_refine_ls_shift/su_mean 0.000
_refine_ls_structure_factor_coef Fsqd
_refine_ls_weighting_details 'w=1/[\s^2^(Fo^2^)+(0.1289P)^2^+13.3833P] where P=(Fo^2^+2Fc^2^)/3'
_refine_ls_weighting_scheme calc
_refine_ls_wR_factor_gt 0.2418
_refine_ls_wR_factor_ref 0.2851
_reflns_Friedel_coverage 0.000
_reflns_number_gt 5641
_reflns_number_total 10307
_reflns_threshold_expression 'I > 2\s(I)'
_cod_data_source_file d2dt03948f2.cif
_cod_data_source_block 23-10-2019
_cod_depositor_comments 'Adding full bibliography for 7712049--7712051.cif.'
_cod_original_cell_volume 8892.7(5)
_cod_database_code 7712051
_shelx_shelxl_version_number 2014/7
_chemical_oxdiff_formula 'C32 H24 B F7 O P S Ni'
_chemical_oxdiff_usercomment 'Yellow block'
_shelx_space_group_comment
;
The symmetry employed for this shelxl refinement is uniquely defined
by the following loop, which should always be used as a source of
symmetry information in preference to the above space-group names.
They are only intended as comments.
;
_reflns_odcompleteness_completeness 98.87
_reflns_odcompleteness_iscentric 1
_reflns_odcompleteness_theta 26.32
_olex2_refinement_description
;
1. Fixed Uiso
 At 1.2 times of:
  All C(H) groups, All C(H,H) groups
 At 1.5 times of:
  All C(H,H,H) groups
2.a Ternary CH refined with riding coordinates:
 C32(H32), C33(H33)
2.b Secondary CH2 refined with riding coordinates:
 C10(H10a,H10b)
2.c Aromatic/amide H refined with riding coordinates:
 C31(H31), C27(H27), C23(H23), C30(H30), C22(H22), C19(H19), C28(H28),
 C15(H15), C18(H18), C6(H6), C20(H20), C29(H29), C5(H5), C24(H24), C17(H17),
 C3(H3), C16(H16), C4(H4), C25(H25)
2.d Idealised Me refined as rotating group:
 C13(H13a,H13b,H13c), C9(H9a,H9b,H9c), C12(H12a,H12b,H12c), C34(H34a,H34b,H34c)
;
_smtbx_masks_void_probe_radius 1.2
_smtbx_masks_void_truncation_radius 1.2
_olex2_submission_special_instructions 'No special instructions were received'
_oxdiff_exptl_absorpt_empirical_details
;
Empirical correction (ABSPACK) includes:
- Absorption correction using spherical harmonics
- Frame scaling
;
_oxdiff_exptl_absorpt_empirical_full_max 1.149
_oxdiff_exptl_absorpt_empirical_full_min 0.921

loop_
_space_group_symop_operation_xyz
'x, y, z'
'-x+1/2, -y+1/2, z+1/2'
'x+1/2, -y+1/2, -z'
'-x, y, -z+1/2'
'-x, -y, -z'
'x-1/2, y-1/2, -z-1/2'
'-x-1/2, y-1/2, z'
'x, -y, z-1/2'

loop_
_atom_site_label
_atom_site_type_symbol
_atom_site_fract_x
_atom_site_fract_y
_atom_site_fract_z
_atom_site_U_iso_or_equiv
_atom_site_adp_type
_atom_site_occupancy
_atom_site_site_symmetry_order
_atom_site_calc_flag
_atom_site_refinement_flags_posn
_atom_site_refinement_flags_adp
_atom_site_refinement_flags_occupancy
_atom_site_disorder_assembly
_atom_site_disorder_group
Ni1 Ni 0.44957(4) 0.95390(5) 0.13900(2) 0.0518(2) Uani 1 1 d . . . . .
P1 P 0.36360(7) 0.99576(10) 0.09692(3) 0.0475(3) Uani 1 1 d . . . . .
S1 S 0.52613(11) 0.90135(15) 0.18296(4) 0.0824(5) Uani 1 1 d . . . . .
O1 O 0.5206(2) 0.9149(3) 0.10029(10) 0.0634(10) Uani 1 1 d . . . . .
C26 C 0.2577(3) 1.0121(4) 0.10678(13) 0.0493(11) Uani 1 1 d . . . . .
C1 C 0.3852(3) 1.0113(4) 0.17460(14) 0.0563(13) Uani 1 1 d . . . . .
C21 C 0.3658(3) 0.9075(4) 0.06180(14) 0.0549(13) Uani 1 1 d . . . . .
C14 C 0.3922(3) 1.1054(4) 0.07587(14) 0.0527(12) Uani 1 1 d . . . . .
C31 C 0.2002(3) 0.9497(4) 0.09542(16) 0.0653(15) Uani 1 1 d . . . . .
H31 H 0.2147 0.8977 0.0820 0.078 Uiso 1 1 calc R U . . .
C8 C 0.5899(3) 0.8876(4) 0.09792(16) 0.0633(15) Uani 1 1 d . . . . .
C27 C 0.2340(3) 1.0890(4) 0.12686(15) 0.0584(13) Uani 1 1 d . . . . .
H27 H 0.2720 1.1321 0.1344 0.070 Uiso 1 1 calc R U . . .
C23 C 0.3676(4) 0.7445(5) 0.04679(19) 0.0740(17) Uani 1 1 d . . . . .
H23 H 0.3694 0.6827 0.0543 0.089 Uiso 1 1 calc R U . . .
C30 C 0.1205(4) 0.9650(5) 0.1042(2) 0.083(2) Uani 1 1 d . . . . .
H30 H 0.0820 0.9226 0.0965 0.100 Uiso 1 1 calc R U . . .
C22 C 0.3642(3) 0.8149(4) 0.07167(16) 0.0630(14) Uani 1 1 d . . . . .
H22 H 0.3606 0.7998 0.0960 0.076 Uiso 1 1 calc R U . . .
C19 C 0.3402(4) 1.1531(4) 0.05317(16) 0.0645(14) Uani 1 1 d . . . . .
H19 H 0.2892 1.1297 0.0487 0.077 Uiso 1 1 calc R U . . .
F3 F 0.3238(4) 0.8317(3) 0.16224(14) 0.147(2) Uani 1 1 d . . . . .
C13 C 0.5503(5) 0.7374(6) 0.1515(2) 0.096(2) Uani 1 1 d . . . . .
H13A H 0.5287 0.7088 0.1728 0.144 Uiso 1 1 calc R U . . .
H13B H 0.5839 0.6936 0.1390 0.144 Uiso 1 1 calc R U . . .
H13C H 0.5073 0.7561 0.1359 0.144 Uiso 1 1 calc R U . . .
C28 C 0.1550(4) 1.1019(5) 0.13566(17) 0.0686(16) Uani 1 1 d . . . . .
H28 H 0.1398 1.1525 0.1497 0.082 Uiso 1 1 calc R U . . .
C15 C 0.4674(4) 1.1404(4) 0.08191(16) 0.0655(15) Uani 1 1 d . . . . .
H15 H 0.5028 1.1079 0.0967 0.079 Uiso 1 1 calc R U . . .
C10 C 0.6407(4) 0.8649(6) 0.12903(19) 0.0793(19) Uani 1 1 d . . . . .
H10A H 0.6673 0.9215 0.1368 0.095 Uiso 1 1 calc R U . . .
H10B H 0.6819 0.8221 0.1210 0.095 Uiso 1 1 calc R U . . .
C18 C 0.3640(4) 1.2348(5) 0.03734(17) 0.0750(17) Uani 1 1 d . . . . .
H18 H 0.3290 1.2667 0.0223 0.090 Uiso 1 1 calc R U . . .
C7 C 0.3011(4) 0.8737(5) 0.19091(17) 0.0715(16) Uani 1 1 d . . . . .
C11 C 0.5990(4) 0.8217(5) 0.16201(18) 0.0752(18) Uani 1 1 d . . . . .
C6 C 0.4035(4) 1.1054(4) 0.18142(17) 0.0717(16) Uani 1 1 d . . . . .
H6 H 0.4441 1.1339 0.1683 0.086 Uiso 1 1 calc R U . . .
C2 C 0.3246(3) 0.9709(4) 0.19506(14) 0.0595(14) Uani 1 1 d . . . . .
F1 F 0.2222(4) 0.8644(5) 0.1873(3) 0.191(3) Uani 1 1 d . . . . .
C20 C 0.3692(5) 0.9285(5) 0.02586(17) 0.081(2) Uani 1 1 d . . . . .
H20 H 0.3718 0.9902 0.0185 0.097 Uiso 1 1 calc R U . . .
F2 F 0.3140(7) 0.8226(4) 0.21749(16) 0.207(4) Uani 1 1 d . . . . .
C29 C 0.0977(4) 1.0394(5) 0.1236(2) 0.0781(18) Uani 1 1 d . . . . .
H29 H 0.0440 1.0490 0.1288 0.094 Uiso 1 1 calc R U . . .
C5 C 0.3631(5) 1.1557(5) 0.2068(2) 0.091(2) Uani 1 1 d . . . . .
H5 H 0.3767 1.2176 0.2109 0.109 Uiso 1 1 calc R U . . .
C24 C 0.3685(5) 0.7661(6) 0.0107(2) 0.096(2) Uani 1 1 d . . . . .
H24 H 0.3688 0.7189 -0.0065 0.115 Uiso 1 1 calc R U . . .
C17 C 0.4394(5) 1.2701(5) 0.0435(2) 0.087(2) Uani 1 1 d . . . . .
H17 H 0.4554 1.3251 0.0324 0.105 Uiso 1 1 calc R U . . .
C3 C 0.2830(4) 1.0239(6) 0.22109(18) 0.085(2) Uani 1 1 d . . . . .
H3 H 0.2424 0.9968 0.2347 0.103 Uiso 1 1 calc R U . . .
C16 C 0.4910(4) 1.2231(5) 0.0664(2) 0.0820(19) Uani 1 1 d . . . . .
H16 H 0.5415 1.2472 0.0712 0.098 Uiso 1 1 calc R U . . .
C9 C 0.6256(5) 0.8781(6) 0.0612(2) 0.097(2) Uani 1 1 d . . . . .
H9A H 0.5843 0.8843 0.0433 0.145 Uiso 1 1 calc R U . . .
H9B H 0.6503 0.8181 0.0590 0.145 Uiso 1 1 calc R U . . .
H9C H 0.6650 0.9259 0.0577 0.145 Uiso 1 1 calc R U . . .
C4 C 0.3029(5) 1.1156(6) 0.22623(19) 0.094(2) Uani 1 1 d . . . . .
H4 H 0.2751 1.1508 0.2431 0.112 Uiso 1 1 calc R U . . .
C12 C 0.6620(5) 0.7965(8) 0.1911(2) 0.116(3) Uani 1 1 d . . . . .
H12A H 0.6909 0.8514 0.1979 0.173 Uiso 1 1 calc R U . . .
H12B H 0.6985 0.7512 0.1815 0.173 Uiso 1 1 calc R U . . .
H12C H 0.6355 0.7712 0.2119 0.173 Uiso 1 1 calc R U . . .
C25 C 0.3687(6) 0.8568(6) 0.00005(18) 0.109(3) Uani 1 1 d . . . . .
H25 H 0.3686 0.8714 -0.0244 0.130 Uiso 1 1 calc R U . . .
Cl2 Cl 0.6601(2) 0.5110(2) 0.00120(9) 0.1583(13) Uani 1 1 d . . . . .
Cl1 Cl 0.5531(2) 0.5992(4) 0.04988(10) 0.1866(16) Uani 1 1 d . . . . .
F7 F 0.6730(5) 1.0773(5) 0.0922(2) 0.187(3) Uani 1 1 d . . . . .
C32 C 0.6381(5) 0.5305(6) 0.0464(2) 0.099(2) Uani 1 1 d . . . . .
H32 H 0.6827 0.5658 0.0568 0.119 Uiso 1 1 calc R U . . .
F6 F 0.7602(7) 1.1254(7) 0.1308(4) 0.306(8) Uani 1 1 d . . . . .
B1 B 0.7056(6) 1.1404(7) 0.1114(4) 0.099(3) Uani 1 1 d . . . . .
F4 F 0.6648(10) 1.1928(17) 0.1254(6) 0.460(17) Uani 1 1 d . . . . .
F5 F 0.7259(15) 1.2019(11) 0.0921(5) 0.428(15) Uani 1 1 d . . . . .
Cl4 Cl 0.5061(3) 1.3436(3) 0.16182(13) 0.2021(18) Uani 1 1 d . . . . .
Cl3 Cl 0.6327(3) 0.4262(2) 0.06912(8) 0.1691(15) Uani 1 1 d . . . . .
Cl5 Cl 0.6150(3) 1.2995(4) 0.21691(11) 0.238(3) Uani 1 1 d . . . . .
Cl6 Cl 0.6474(2) 1.4509(3) 0.16973(12) 0.1815(15) Uani 1 1 d . . . . .
C33 C 0.6049(7) 1.3429(8) 0.1755(3) 0.128(3) Uani 1 1 d . . . . .
H33 H 0.6333 1.3004 0.1592 0.154 Uiso 1 1 calc R U . . .
C34 C 0.5856(7) 0.9966(8) 0.1982(3) 0.153(5) Uani 1 1 d . . . . .
H34A H 0.6014 1.0339 0.1779 0.230 Uiso 1 1 calc R U . . .
H34B H 0.6325 0.9733 0.2102 0.230 Uiso 1 1 calc R U . . .
H34C H 0.5551 1.0338 0.2148 0.230 Uiso 1 1 calc R U . . .

loop_
_atom_site_aniso_label
_atom_site_aniso_U_11
_atom_site_aniso_U_22
_atom_site_aniso_U_33
_atom_site_aniso_U_23
_atom_site_aniso_U_13
_atom_site_aniso_U_12
Ni1 0.0529(4) 0.0521(4) 0.0503(4) -0.0051(3) -0.0039(3) 0.0012(3)
P1 0.0499(7) 0.0446(7) 0.0480(7) -0.0022(6) -0.0013(5) -0.0008(6)
S1 0.0796(10) 0.1041(15) 0.0636(9) -0.0099(9) -0.0140(8) 0.0264(10)
O1 0.058(2) 0.071(3) 0.061(2) -0.0052(19) -0.0005(18) 0.0034(19)
C26 0.051(3) 0.051(3) 0.046(2) 0.000(2) -0.004(2) -0.005(2)
C1 0.061(3) 0.057(3) 0.051(3) -0.009(2) -0.010(2) 0.007(3)
C21 0.053(3) 0.061(4) 0.050(3) -0.006(2) -0.002(2) 0.007(3)
C14 0.059(3) 0.046(3) 0.053(3) -0.002(2) 0.006(2) -0.003(2)
C31 0.059(3) 0.062(4) 0.074(4) -0.019(3) 0.000(3) -0.004(3)
C8 0.054(3) 0.061(4) 0.075(4) -0.012(3) 0.004(3) -0.007(3)
C27 0.057(3) 0.055(3) 0.063(3) -0.006(3) -0.001(3) -0.002(3)
C23 0.072(4) 0.059(4) 0.091(5) -0.016(3) 0.011(3) -0.002(3)
C30 0.054(3) 0.092(5) 0.104(5) -0.025(4) 0.009(3) -0.017(3)
C22 0.068(3) 0.058(4) 0.062(3) -0.005(3) 0.004(3) -0.005(3)
C19 0.065(3) 0.057(4) 0.071(3) 0.007(3) 0.002(3) 0.000(3)
F3 0.251(7) 0.070(3) 0.120(4) -0.032(3) 0.075(4) -0.055(4)
C13 0.108(6) 0.074(5) 0.106(5) 0.016(4) -0.005(5) 0.005(4)
C28 0.064(3) 0.066(4) 0.076(4) -0.007(3) 0.008(3) 0.011(3)
C15 0.065(3) 0.063(4) 0.068(3) -0.001(3) 0.010(3) -0.005(3)
C10 0.052(3) 0.095(5) 0.090(4) -0.002(4) -0.002(3) 0.008(3)
C18 0.090(5) 0.063(4) 0.072(4) 0.014(3) 0.007(3) 0.012(4)
C7 0.075(4) 0.073(4) 0.066(4) 0.011(3) 0.009(3) -0.011(3)
C11 0.059(3) 0.086(5) 0.081(4) -0.004(4) -0.009(3) 0.019(3)
C6 0.081(4) 0.058(4) 0.076(4) -0.014(3) -0.007(3) -0.002(3)
C2 0.068(3) 0.062(4) 0.049(3) -0.003(3) -0.002(3) 0.008(3)
F1 0.108(4) 0.129(5) 0.337(10) -0.023(6) 0.005(5) -0.031(4)
C20 0.122(6) 0.061(4) 0.060(3) 0.001(3) 0.007(4) 0.021(4)
F2 0.411(13) 0.098(4) 0.111(4) 0.042(3) -0.066(6) -0.046(6)
C29 0.056(3) 0.089(5) 0.090(4) -0.008(4) 0.013(3) 0.000(3)
C5 0.122(6) 0.064(5) 0.088(5) -0.029(4) -0.016(5) 0.016(4)
C24 0.125(6) 0.074(5) 0.089(5) -0.036(4) 0.015(5) 0.005(5)
C17 0.118(6) 0.055(4) 0.088(5) 0.012(4) 0.024(4) 0.001(4)
C3 0.083(4) 0.109(6) 0.065(4) -0.010(4) 0.008(3) 0.018(4)
C16 0.078(4) 0.068(4) 0.100(5) 0.004(4) 0.018(4) -0.017(4)
C9 0.091(5) 0.111(6) 0.088(5) -0.021(4) 0.022(4) 0.012(4)
C4 0.112(6) 0.097(6) 0.072(4) -0.031(4) 0.008(4) 0.024(5)
C12 0.088(5) 0.152(9) 0.107(6) 0.009(6) -0.030(5) 0.036(5)
C25 0.176(9) 0.101(7) 0.049(3) -0.016(4) 0.013(4) 0.027(6)
Cl2 0.210(3) 0.122(2) 0.143(2) 0.0232(18) 0.076(2) 0.030(2)
Cl1 0.139(3) 0.261(5) 0.160(3) -0.005(3) 0.031(2) 0.058(3)
F7 0.215(7) 0.116(5) 0.232(8) -0.023(5) -0.070(6) -0.051(5)
C32 0.106(6) 0.083(5) 0.107(6) 0.008(4) 0.004(5) -0.012(4)
F6 0.282(11) 0.175(8) 0.460(17) -0.020(10) -0.272(13) 0.018(8)
B1 0.081(6) 0.069(6) 0.147(9) -0.014(6) -0.016(6) -0.002(5)
F4 0.311(17) 0.62(3) 0.45(2) -0.34(3) -0.048(16) 0.25(2)
F5 0.66(4) 0.258(14) 0.366(19) 0.139(14) -0.20(2) -0.30(2)
Cl4 0.184(3) 0.167(3) 0.255(4) 0.047(3) -0.079(3) -0.013(3)
Cl3 0.263(4) 0.125(2) 0.120(2) 0.0301(17) -0.016(2) -0.076(2)
Cl5 0.221(4) 0.338(6) 0.154(3) 0.133(4) 0.014(3) 0.078(4)
Cl6 0.168(3) 0.172(3) 0.204(4) 0.033(3) 0.022(3) -0.013(2)
C33 0.135(8) 0.137(9) 0.112(7) 0.024(6) -0.008(6) 0.036(7)
C34 0.145(9) 0.146(9) 0.169(10) -0.079(8) -0.087(8) 0.032(8)

loop_
_atom_type_symbol
_atom_type_description
_atom_type_scat_dispersion_real
_atom_type_scat_dispersion_imag
_atom_type_scat_source
C C 0.0033 0.0016 'International Tables Vol C Tables 4.2.6.8 and 6.1.1.4'
H H 0.0000 0.0000 'International Tables Vol C Tables 4.2.6.8 and 6.1.1.4'
B B 0.0013 0.0007 'International Tables Vol C Tables 4.2.6.8 and 6.1.1.4'
Cl Cl 0.1484 0.1585 'International Tables Vol C Tables 4.2.6.8 and 6.1.1.4'
F F 0.0171 0.0103 'International Tables Vol C Tables 4.2.6.8 and 6.1.1.4'
Ni Ni 0.3393 1.1124 'International Tables Vol C Tables 4.2.6.8 and 6.1.1.4'
O O 0.0106 0.0060 'International Tables Vol C Tables 4.2.6.8 and 6.1.1.4'
P P 0.1023 0.0942 'International Tables Vol C Tables 4.2.6.8 and 6.1.1.4'
S S 0.1246 0.1234 'International Tables Vol C Tables 4.2.6.8 and 6.1.1.4'

loop_
_exptl_crystal_face_index_h
_exptl_crystal_face_index_k
_exptl_crystal_face_index_l
_exptl_crystal_face_perp_dist
20 -2 27 0.3114
-20 1 -28 0.1953
0 20 4 0.1526
-2 -20 -7 0.2003
9 6 -46 0.1593
23 0 14 0.3639
-23 0 -15 0.2002
-12 -9 38 0.1049
23 1 13 0.2561
6 12 40 0.2141

loop_
_geom_angle_atom_site_label_1
_geom_angle_atom_site_label_2
_geom_angle_atom_site_label_3
_geom_angle
_geom_angle_site_symmetry_1
_geom_angle_site_symmetry_3
_geom_angle_publ_flag
P1 Ni1 S1 174.00(8) . . ?
O1 Ni1 P1 87.47(12) . . ?
O1 Ni1 S1 95.22(12) . . ?
C1 Ni1 P1 90.16(16) . . ?
C1 Ni1 S1 87.99(16) . . ?
C1 Ni1 O1 170.9(2) . . ?
C26 P1 Ni1 121.81(16) . . ?
C21 P1 Ni1 107.59(18) . . ?
C21 P1 C26 104.7(2) . . ?
C21 P1 C14 107.0(2) . . ?
C14 P1 Ni1 111.57(18) . . ?
C14 P1 C26 103.2(2) . . ?
C11 S1 Ni1 106.6(2) . . ?
C34 S1 Ni1 107.2(4) . . ?
C34 S1 C11 104.0(4) . . ?
C8 O1 Ni1 136.2(4) . . ?
C31 C26 P1 122.1(4) . . ?
C31 C26 C27 118.8(5) . . ?
C27 C26 P1 119.1(4) . . ?
C6 C1 Ni1 114.8(4) . . ?
C2 C1 Ni1 127.7(4) . . ?
C2 C1 C6 117.4(5) . . ?
C22 C21 P1 118.9(4) . . ?
C20 C21 P1 123.0(5) . . ?
C20 C21 C22 118.2(5) . . ?
C19 C14 P1 121.4(4) . . ?
C15 C14 P1 119.2(4) . . ?
C15 C14 C19 119.4(5) . . ?
C26 C31 H31 120.2 . . ?
C26 C31 C30 119.6(6) . . ?
C30 C31 H31 120.2 . . ?
O1 C8 C10 124.2(5) . . ?
O1 C8 C9 118.2(6) . . ?
C10 C8 C9 117.6(6) . . ?
C26 C27 H27 119.7 . . ?
C28 C27 C26 120.6(5) . . ?
C28 C27 H27 119.7 . . ?
C22 C23 H23 120.4 . . ?
C22 C23 C24 119.3(7) . . ?
C24 C23 H23 120.4 . . ?
C31 C30 H30 119.2 . . ?
C29 C30 C31 121.5(6) . . ?
C29 C30 H30 119.2 . . ?
C21 C22 H22 118.9 . . ?
C23 C22 C21 122.2(6) . . ?
C23 C22 H22 118.9 . . ?
C14 C19 H19 120.0 . . ?
C18 C19 C14 119.9(6) . . ?
C18 C19 H19 120.0 . . ?
H13A C13 H13B 109.5 . . ?
H13A C13 H13C 109.5 . . ?
H13B C13 H13C 109.5 . . ?
C11 C13 H13A 109.5 . . ?
C11 C13 H13B 109.5 . . ?
C11 C13 H13C 109.5 . . ?
C27 C28 H28 120.0 . . ?
C27 C28 C29 120.0(6) . . ?
C29 C28 H28 120.0 . . ?
C14 C15 H15 119.7 . . ?
C14 C15 C16 120.7(6) . . ?
C16 C15 H15 119.7 . . ?
C8 C10 H10A 108.1 . . ?
C8 C10 H10B 108.1 . . ?
C8 C10 C11 116.8(5) . . ?
H10A C10 H10B 107.3 . . ?
C11 C10 H10A 108.1 . . ?
C11 C10 H10B 108.1 . . ?
C19 C18 H18 119.6 . . ?
C19 C18 C17 120.7(6) . . ?
C17 C18 H18 119.6 . . ?
F3 C7 C2 117.4(5) . . ?
F3 C7 F1 99.3(7) . . ?
F1 C7 C2 111.9(6) . . ?
F2 C7 F3 109.0(7) . . ?
F2 C7 C2 115.7(6) . . ?
F2 C7 F1 101.1(7) . . ?
C13 C11 S1 104.5(5) . . ?
C13 C11 C10 111.3(6) . . ?
C13 C11 C12 111.0(7) . . ?
C10 C11 S1 112.6(5) . . ?
C10 C11 C12 109.8(6) . . ?
C12 C11 S1 107.5(5) . . ?
C1 C6 H6 119.2 . . ?
C5 C6 C1 121.6(7) . . ?
C5 C6 H6 119.2 . . ?
C1 C2 C7 122.5(5) . . ?
C1 C2 C3 120.4(6) . . ?
C3 C2 C7 117.1(6) . . ?
C21 C20 H20 120.0 . . ?
C21 C20 C25 120.0(7) . . ?
C25 C20 H20 120.0 . . ?
C30 C29 C28 119.5(6) . . ?
C30 C29 H29 120.2 . . ?
C28 C29 H29 120.2 . . ?
C6 C5 H5 119.9 . . ?
C4 C5 C6 120.3(7) . . ?
C4 C5 H5 119.9 . . ?
C23 C24 H24 120.1 . . ?
C25 C24 C23 119.9(6) . . ?
C25 C24 H24 120.1 . . ?
C18 C17 H17 120.3 . . ?
C18 C17 C16 119.4(6) . . ?
C16 C17 H17 120.3 . . ?
C2 C3 H3 120.2 . . ?
C4 C3 C2 119.5(7) . . ?
C4 C3 H3 120.2 . . ?
C15 C16 C17 119.8(7) . . ?
C15 C16 H16 120.1 . . ?
C17 C16 H16 120.1 . . ?
C8 C9 H9A 109.5 . . ?
C8 C9 H9B 109.5 . . ?
C8 C9 H9C 109.5 . . ?
H9A C9 H9B 109.5 . . ?
H9A C9 H9C 109.5 . . ?
H9B C9 H9C 109.5 . . ?
C5 C4 C3 120.8(7) . . ?
C5 C4 H4 119.6 . . ?
C3 C4 H4 119.6 . . ?
C11 C12 H12A 109.5 . . ?
C11 C12 H12B 109.5 . . ?
C11 C12 H12C 109.5 . . ?
H12A C12 H12B 109.5 . . ?
H12A C12 H12C 109.5 . . ?
H12B C12 H12C 109.5 . . ?
C20 C25 H25 119.8 . . ?
C24 C25 C20 120.4(7) . . ?
C24 C25 H25 119.8 . . ?
Cl2 C32 H32 107.4 . . ?
Cl1 C32 Cl2 109.7(5) . . ?
Cl1 C32 H32 107.4 . . ?
Cl3 C32 Cl2 109.9(5) . . ?
Cl3 C32 Cl1 114.6(5) . . ?
Cl3 C32 H32 107.4 . . ?
F6 B1 F7 122.7(11) . . ?
F6 B1 F5 106.4(13) . . ?
F4 B1 F7 117.8(14) . . ?
F4 B1 F6 107.8(15) . . ?
F4 B1 F5 87.3(17) . . ?
F5 B1 F7 108.4(13) . . ?
B1 F4 F5 47.5(10) . . ?
B1 F5 F4 45.2(10) . . ?
Cl4 C33 H33 106.6 . . ?
Cl5 C33 Cl4 111.7(7) . . ?
Cl5 C33 Cl6 114.2(7) . . ?
Cl5 C33 H33 106.6 . . ?
Cl6 C33 Cl4 110.7(6) . . ?
Cl6 C33 H33 106.6 . . ?
S1 C34 H34A 109.5 . . ?
S1 C34 H34B 109.5 . . ?
S1 C34 H34C 109.5 . . ?
H34A C34 H34B 109.5 . . ?
H34A C34 H34C 109.5 . . ?
H34B C34 H34C 109.5 . . ?

loop_
_geom_bond_atom_site_label_1
_geom_bond_atom_site_label_2
_geom_bond_distance
_geom_bond_site_symmetry_2
_geom_bond_publ_flag
Ni1 P1 2.2032(14) . ?
Ni1 S1 2.2041(17) . ?
Ni1 O1 1.944(4) . ?
Ni1 C1 1.891(5) . ?
P1 C26 1.823(5) . ?
P1 C21 1.817(5) . ?
P1 C14 1.821(5) . ?
S1 C11 1.842(6) . ?
S1 C34 1.784(10) . ?
O1 C8 1.226(7) . ?
C26 C31 1.381(7) . ?
C26 C27 1.389(7) . ?
C1 C6 1.409(8) . ?
C1 C2 1.392(8) . ?
C21 C22 1.380(8) . ?
C21 C20 1.366(8) . ?
C14 C19 1.391(8) . ?
C14 C15 1.372(8) . ?
C31 H31 0.9300 . ?
C31 C30 1.388(8) . ?
C8 C10 1.468(9) . ?
C8 C9 1.491(9) . ?
C27 H27 0.9300 . ?
C27 C28 1.374(8) . ?
C23 H23 0.9300 . ?
C23 C22 1.369(8) . ?
C23 C24 1.373(10) . ?
C30 H30 0.9300 . ?
C30 C29 1.343(10) . ?
C22 H22 0.9300 . ?
C19 H19 0.9300 . ?
C19 C18 1.371(9) . ?
F3 C7 1.279(7) . ?
C13 H13A 0.9600 . ?
C13 H13B 0.9600 . ?
C13 H13C 0.9600 . ?
C13 C11 1.511(10) . ?
C28 H28 0.9300 . ?
C28 C29 1.386(9) . ?
C15 H15 0.9300 . ?
C15 C16 1.378(9) . ?
C10 H10A 0.9700 . ?
C10 H10B 0.9700 . ?
C10 C11 1.537(10) . ?
C18 H18 0.9300 . ?
C18 C17 1.377(10) . ?
C7 C2 1.459(9) . ?
C7 F1 1.333(9) . ?
C7 F2 1.247(8) . ?
C11 C12 1.550(9) . ?
C6 H6 0.9300 . ?
C6 C5 1.365(9) . ?
C2 C3 1.412(9) . ?
C20 H20 0.9300 . ?
C20 C25 1.405(10) . ?
C29 H29 0.9300 . ?
C5 H5 0.9300 . ?
C5 C4 1.364(11) . ?
C24 H24 0.9300 . ?
C24 C25 1.361(11) . ?
C17 H17 0.9300 . ?
C17 C16 1.385(10) . ?
C3 H3 0.9300 . ?
C3 C4 1.373(11) . ?
C16 H16 0.9300 . ?
C9 H9A 0.9600 . ?
C9 H9B 0.9600 . ?
C9 H9C 0.9600 . ?
C4 H4 0.9300 . ?
C12 H12A 0.9600 . ?
C12 H12B 0.9600 . ?
C12 H12C 0.9600 . ?
C25 H25 0.9300 . ?
Cl2 C32 1.737(9) . ?
Cl1 C32 1.734(9) . ?
F7 B1 1.275(11) . ?
C32 H32 0.9800 . ?
C32 Cl3 1.722(9) . ?
F6 B1 1.182(12) . ?
B1 F4 1.142(13) . ?
B1 F5 1.185(14) . ?
F4 F5 1.61(2) . ?
Cl4 C33 1.728(11) . ?
Cl5 C33 1.664(10) . ?
Cl6 C33 1.720(12) . ?
C33 H33 0.9800 . ?
C34 H34A 0.9600 . ?
C34 H34B 0.9600 . ?
C34 H34C 0.9600 . ?

loop_
_geom_torsion_atom_site_label_1
_geom_torsion_atom_site_label_2
_geom_torsion_atom_site_label_3
_geom_torsion_atom_site_label_4
_geom_torsion
_geom_torsion_site_symmetry_1
_geom_torsion_site_symmetry_2
_geom_torsion_site_symmetry_3
_geom_torsion_site_symmetry_4
_geom_torsion_publ_flag
Ni1 P1 C26 C31 -107.2(4) . . . . ?
Ni1 P1 C26 C27 71.8(5) . . . . ?
Ni1 P1 C21 C22 45.6(5) . . . . ?
Ni1 P1 C21 C20 -134.2(5) . . . . ?
Ni1 P1 C14 C19 -168.8(4) . . . . ?
Ni1 P1 C14 C15 12.7(5) . . . . ?
Ni1 S1 C11 C13 -71.1(5) . . . . ?
Ni1 S1 C11 C10 49.8(5) . . . . ?
Ni1 S1 C11 C12 170.9(5) . . . . ?
Ni1 O1 C8 C10 8.3(10) . . . . ?
Ni1 O1 C8 C9 -170.9(5) . . . . ?
Ni1 C1 C6 C5 -178.9(5) . . . . ?
Ni1 C1 C2 C7 -1.0(8) . . . . ?
Ni1 C1 C2 C3 179.0(4) . . . . ?
P1 Ni1 C1 C6 -90.3(4) . . . . ?
P1 Ni1 C1 C2 91.6(5) . . . . ?
P1 C26 C31 C30 179.0(5) . . . . ?
P1 C26 C27 C28 -178.1(5) . . . . ?
P1 C21 C22 C23 -178.4(5) . . . . ?
P1 C21 C20 C25 -178.4(6) . . . . ?
P1 C14 C19 C18 -179.1(5) . . . . ?
P1 C14 C15 C16 179.9(5) . . . . ?
S1 Ni1 C1 C6 95.4(4) . . . . ?
S1 Ni1 C1 C2 -82.7(5) . . . . ?
O1 C8 C10 C11 34.3(10) . . . . ?
C26 P1 C21 C22 -85.3(5) . . . . ?
C26 P1 C21 C20 94.9(6) . . . . ?
C26 P1 C14 C19 -36.3(5) . . . . ?
C26 P1 C14 C15 145.2(4) . . . . ?
C26 C31 C30 C29 0.1(11) . . . . ?
C26 C27 C28 C29 -1.9(9) . . . . ?
C1 C6 C5 C4 -0.5(11) . . . . ?
C1 C2 C3 C4 -0.3(10) . . . . ?
C21 P1 C26 C31 14.8(5) . . . . ?
C21 P1 C26 C27 -166.2(4) . . . . ?
C21 P1 C14 C19 73.8(5) . . . . ?
C21 P1 C14 C15 -104.7(5) . . . . ?
C21 C20 C25 C24 -2.9(13) . . . . ?
C14 P1 C26 C31 126.7(5) . . . . ?
C14 P1 C26 C27 -54.4(5) . . . . ?
C14 P1 C21 C22 165.6(4) . . . . ?
C14 P1 C21 C20 -14.2(6) . . . . ?
C14 C19 C18 C17 0.3(10) . . . . ?
C14 C15 C16 C17 -2.0(10) . . . . ?
C31 C26 C27 C28 0.9(8) . . . . ?
C31 C30 C29 C28 -1.1(12) . . . . ?
C8 C10 C11 S1 -63.9(8) . . . . ?
C8 C10 C11 C13 53.1(8) . . . . ?
C8 C10 C11 C12 176.4(7) . . . . ?
C27 C26 C31 C30 0.0(9) . . . . ?
C27 C28 C29 C30 2.0(11) . . . . ?
C23 C24 C25 C20 0.8(14) . . . . ?
C22 C21 C20 C25 1.7(10) . . . . ?
C22 C23 C24 C25 2.3(12) . . . . ?
C19 C14 C15 C16 1.4(9) . . . . ?
C19 C18 C17 C16 -0.9(11) . . . . ?
F3 C7 C2 C1 -16.5(10) . . . . ?
F3 C7 C2 C3 163.5(7) . . . . ?
C15 C14 C19 C18 -0.5(9) . . . . ?
C18 C17 C16 C15 1.7(11) . . . . ?
C7 C2 C3 C4 179.7(6) . . . . ?
C6 C1 C2 C7 -179.0(6) . . . . ?
C6 C1 C2 C3 1.0(8) . . . . ?
C6 C5 C4 C3 1.2(12) . . . . ?
C2 C1 C6 C5 -0.6(9) . . . . ?
C2 C3 C4 C5 -0.8(11) . . . . ?
F1 C7 C2 C1 -130.3(7) . . . . ?
F1 C7 C2 C3 49.7(9) . . . . ?
C20 C21 C22 C23 1.5(9) . . . . ?
F2 C7 C2 C1 114.6(8) . . . . ?
F2 C7 C2 C3 -65.4(10) . . . . ?
C24 C23 C22 C21 -3.5(10) . . . . ?
C9 C8 C10 C11 -146.6(7) . . . . ?
F7 B1 F4 F5 -109.4(17) . . . . ?
F7 B1 F5 F4 118.5(14) . . . . ?
F6 B1 F4 F5 106.4(14) . . . . ?
F6 B1 F5 F4 -107.8(16) . . . . ?
C34 S1 C11 C13 175.8(6) . . . . ?
C34 S1 C11 C10 -63.2(6) . . . . ?
C34 S1 C11 C12 57.8(7) . . . . ?

loop_
_exptl_oxdiff_crystal_face_indexfrac_h
_exptl_oxdiff_crystal_face_indexfrac_k
_exptl_oxdiff_crystal_face_indexfrac_l
_exptl_oxdiff_crystal_face_x
_exptl_oxdiff_crystal_face_y
_exptl_oxdiff_crystal_face_z
20.0115 -2.0089 27.0076 -0.0092 0.0069 -0.9984
-20.0122 1.0075 -28.0120 -0.0431 -0.0141 1.0039
0.0119 20.0286 4.0787 0.9185 0.3719 0.0516
-2.0132 -20.0280 -7.0804 -0.9289 -0.3726 0.0503
8.9957 6.0072 -46.0024 -0.1600 0.9782 0.1697
23.0106 -0.0065 14.0081 -0.0440 0.2998 -0.9654
-23.0108 0.0066 -15.0087 0.0361 -0.2856 0.9755
-12.0002 -9.0105 37.9864 -0.0163 -0.9938 0.0048
23.0109 0.9949 13.0114 -0.0076 0.3355 -0.9507
6.0176 12.0147 40.0681 0.8092 -0.1815 -0.5637

loop_
_smtbx_masks_void_nr
_smtbx_masks_void_average_x
_smtbx_masks_void_average_y
_smtbx_masks_void_average_z
_smtbx_masks_void_volume
_smtbx_masks_void_count_electrons
_smtbx_masks_void_content
1 0.000 0.086 0.250 157.9 34.7 ?
2 0.000 -0.086 0.750 157.9 34.4 ?
3 0.150 0.232 0.627 10.6 0.8 ?
4 0.150 0.768 0.127 10.6 0.8 ?
5 0.350 0.268 0.127 10.6 0.8 ?
6 0.500 0.414 0.750 157.9 34.8 ?
7 0.500 0.586 0.250 157.9 34.3 ?
8 0.350 0.732 0.627 10.6 0.8 ?
9 0.650 0.268 0.373 10.6 0.8 ?
10 0.650 0.732 0.873 10.6 0.8 ?
11 0.850 0.232 0.873 10.6 0.8 ?
12 0.850 0.768 0.373 10.6 0.8 ?
